data_4328936
loop_
_publ_author_name
'Ana M. Felix'
'Diane A. Dickie'
'Ian S. Horne'
'Giang Page'
'Richard A. Kemp'

_publ_contact_author_address
;Department of Chemistry and Chemical Biology
University of New Mexico
Albuquerque, NM, 87131
;
_publ_contact_author_email rakemp@unm.edu
_publ_contact_author_name 'Kemp, Richard A.'
_publ_contact_author_phone 1-505-272-7609
_publ_section_title
;
 Addition of Aluminum and Gallium Species to Aromatic and
 Alkyl-Substituted 1,4-Diaza-1,3-butadiene Ligands
;
_journal_name_full 'Inorganic Chemistry'
_journal_page_first 4650
_journal_page_last 4662
_journal_paper_doi 10.1021/ic202583w
_journal_volume 51
_journal_year 2012
_chemical_formula_sum 'C25 H44 Cl2 Ga2 N2'
_chemical_formula_weight 582.96
_chemical_name_systematic
; 
 ? 
;
_space_group_IT_number 2
_symmetry_cell_setting triclinic
_symmetry_space_group_name_Hall '-P 1'
_symmetry_space_group_name_H-M 'P -1'
_atom_sites_solution_hydrogens geom
_atom_sites_solution_primary direct
_atom_sites_solution_secondary difmap
_audit_creation_method SHELXL-97
_cell_angle_alpha 115.158(3)
_cell_angle_beta 92.861(3)
_cell_angle_gamma 91.203(3)
_cell_formula_units_Z 2
_cell_length_a 10.9899(5)
_cell_length_b 11.3709(6)
_cell_length_c 12.9317(6)
_cell_measurement_reflns_used 5301
_cell_measurement_temperature 223(2)
_cell_measurement_theta_max 32.77
_cell_measurement_theta_min 1.86
_cell_volume 1459.30(13)
_computing_cell_refinement 'Bruker SAINT'
_computing_data_collection 'Bruker APEX2'
_computing_data_reduction 'Bruker SAINT'
_computing_molecular_graphics 'Bruker SHELXTL'
_computing_publication_material 'Bruker SHELXTL'
_computing_structure_refinement 'SHELXL-97 (Sheldrick, 2008)'
_computing_structure_solution 'SHELXS-97 (Sheldrick, 2008)'
_diffrn_ambient_temperature 223(2)
_diffrn_measured_fraction_theta_full 0.995
_diffrn_measured_fraction_theta_max 0.995
_diffrn_measurement_device_type 'Bruker APEX-II CCD'
_diffrn_measurement_method '\f and \w scans'
_diffrn_radiation_monochromator graphite
_diffrn_radiation_source 'fine-focus sealed tube'
_diffrn_radiation_type MoK\a
_diffrn_radiation_wavelength 0.71073
_diffrn_reflns_av_R_equivalents 0.0208
_diffrn_reflns_av_sigmaI/netI 0.0225
_diffrn_reflns_limit_h_max 14
_diffrn_reflns_limit_h_min -14
_diffrn_reflns_limit_k_max 15
_diffrn_reflns_limit_k_min -15
_diffrn_reflns_limit_l_max 17
_diffrn_reflns_limit_l_min -17
_diffrn_reflns_number 22275
_diffrn_reflns_theta_full 28.28
_diffrn_reflns_theta_max 28.28
_diffrn_reflns_theta_min 2.46
_exptl_absorpt_coefficient_mu 2.043
_exptl_absorpt_correction_T_max 0.7357
_exptl_absorpt_correction_T_min 0.4221
_exptl_absorpt_correction_type multi-scan
_exptl_absorpt_process_details 'Brukers, SADABS'
_exptl_crystal_colour colourless
_exptl_crystal_density_diffrn 1.327
_exptl_crystal_description rod
_exptl_crystal_F_000 608
_exptl_crystal_size_max 0.51
_exptl_crystal_size_mid 0.18
_exptl_crystal_size_min 0.16
_refine_diff_density_max 0.540
_refine_diff_density_min -0.436
_refine_diff_density_rms 0.045
_refine_ls_extinction_method none
_refine_ls_goodness_of_fit_ref 1.036
_refine_ls_hydrogen_treatment constr
_refine_ls_matrix_type full
_refine_ls_number_parameters 285
_refine_ls_number_reflns 7210
_refine_ls_number_restraints 0
_refine_ls_restrained_S_all 1.036
_refine_ls_R_factor_all 0.0336
_refine_ls_R_factor_gt 0.0253
_refine_ls_shift/su_max 0.003
_refine_ls_shift/su_mean 0.000
_refine_ls_structure_factor_coef Fsqd
_refine_ls_weighting_details 'calc w=1/[\s^2^(Fo^2^)+(0.0328P)^2^+0.3808P] where P=(Fo^2^+2Fc^2^)/3'
_refine_ls_weighting_scheme calc
_refine_ls_wR_factor_gt 0.0642
_refine_ls_wR_factor_ref 0.0681
_reflns_number_gt 6042
_reflns_number_total 7210
_reflns_threshold_expression >2sigma(I)
_cod_data_source_file ic202583w_si_002_01.cif
_cod_data_source_block 16
_cod_original_cell_volume 1459.30(12)
_cod_database_code 4328936

loop_
_symmetry_equiv_pos_as_xyz
'x, y, z'
'-x, -y, -z'

loop_
_atom_site_label
_atom_site_type_symbol
_atom_site_fract_x
_atom_site_fract_y
_atom_site_fract_z
_atom_site_U_iso_or_equiv
_atom_site_adp_type
_atom_site_occupancy
_atom_site_symmetry_multiplicity
_atom_site_calc_flag
_atom_site_refinement_flags
Ga1 Ga 0.740500(15) 0.404155(15) 0.257353(13) 0.02925(5) Uani 1 1 d .
Ga2 Ga 0.237334(17) 0.175500(17) 0.223185(16) 0.04016(6) Uani 1 1 d .
Cl1 Cl 0.39398(4) 0.16306(4) 0.10761(4) 0.04793(11) Uani 1 1 d .
Cl2 Cl 0.27081(5) 0.00101(5) 0.26130(5) 0.05829(13) Uani 1 1 d .
N1 N 0.71389(11) 0.22325(12) 0.25371(10) 0.0291(3) Uani 1 1 d .
N2 N 0.71581(11) 0.29351(11) 0.08413(10) 0.0271(2) Uani 1 1 d .
C1 C 0.71191(14) 0.19009(14) 0.35228(12) 0.0319(3) Uani 1 1 d .
H1A H 0.7307 0.0975 0.3264 0.038 Uiso 1 1 calc R
C2 C 0.80665(16) 0.27271(18) 0.44493(14) 0.0414(4) Uani 1 1 d .
H2A H 0.7913 0.3649 0.4689 0.050 Uiso 1 1 calc R
H2B H 0.8879 0.2570 0.4151 0.050 Uiso 1 1 calc R
C3 C 0.80211(18) 0.2398(2) 0.54770(16) 0.0517(5) Uani 1 1 d .
H3A H 0.8259 0.1501 0.5253 0.062 Uiso 1 1 calc R
H3B H 0.8606 0.2975 0.6089 0.062 Uiso 1 1 calc R
C4 C 0.67573(19) 0.2547(2) 0.59209(15) 0.0518(5) Uani 1 1 d .
H4A H 0.6745 0.2269 0.6541 0.062 Uiso 1 1 calc R
H4B H 0.6560 0.3466 0.6234 0.062 Uiso 1 1 calc R
C5 C 0.58114(18) 0.1752(2) 0.49880(16) 0.0517(5) Uani 1 1 d .
H5A H 0.5000 0.1913 0.5288 0.062 Uiso 1 1 calc R
H5B H 0.5954 0.0826 0.4736 0.062 Uiso 1 1 calc R
C6 C 0.58551(16) 0.2094(2) 0.39699(16) 0.0461(4) Uani 1 1 d .
H6A H 0.5256 0.1540 0.3361 0.055 Uiso 1 1 calc R
H6B H 0.5646 0.3002 0.4205 0.055 Uiso 1 1 calc R
C7 C 0.72729(13) 0.33543(14) -0.00833(12) 0.0274(3) Uani 1 1 d .
H7A H 0.6838 0.2702 -0.0791 0.033 Uiso 1 1 calc R
C8 C 0.67125(14) 0.46655(15) 0.02289(13) 0.0323(3) Uani 1 1 d .
H8A H 0.7120 0.5316 0.0940 0.039 Uiso 1 1 calc R
H8B H 0.5846 0.4599 0.0353 0.039 Uiso 1 1 calc R
C9 C 0.68503(15) 0.50906(17) -0.07363(14) 0.0377(3) Uani 1 1 d .
H9A H 0.6385 0.4476 -0.1430 0.045 Uiso 1 1 calc R
H9B H 0.6516 0.5950 -0.0517 0.045 Uiso 1 1 calc R
C10 C 0.81820(16) 0.51470(17) -0.09858(15) 0.0408(4) Uani 1 1 d .
H10A H 0.8626 0.5840 -0.0324 0.049 Uiso 1 1 calc R
H10B H 0.8240 0.5357 -0.1643 0.049 Uiso 1 1 calc R
C11 C 0.87685(15) 0.38560(17) -0.12433(14) 0.0386(4) Uani 1 1 d .
H11A H 0.8395 0.3188 -0.1963 0.046 Uiso 1 1 calc R
H11B H 0.9639 0.3946 -0.1341 0.046 Uiso 1 1 calc R
C12 C 0.86194(14) 0.34240(16) -0.02914(13) 0.0336(3) Uani 1 1 d .
H12A H 0.9066 0.4042 0.0413 0.040 Uiso 1 1 calc R
H12B H 0.8959 0.2568 -0.0506 0.040 Uiso 1 1 calc R
C13 C 0.68533(15) 0.17551(15) 0.05876(13) 0.0341(3) Uani 1 1 d .
H13A H 0.6649 0.1156 -0.0173 0.041 Uiso 1 1 calc R
C14 C 0.68352(16) 0.13687(15) 0.15383(13) 0.0354(3) Uani 1 1 d .
H14A H 0.6607 0.0514 0.1410 0.043 Uiso 1 1 calc R
C15 C 0.59063(17) 0.49437(17) 0.30774(15) 0.0434(4) Uani 1 1 d .
H15A H 0.5906 0.5714 0.2933 0.065 Uiso 1 1 calc R
H15B H 0.5857 0.5196 0.3891 0.065 Uiso 1 1 calc R
H15C H 0.5210 0.4370 0.2659 0.065 Uiso 1 1 calc R
C16 C 0.90810(17) 0.4724(2) 0.30117(16) 0.0497(4) Uani 1 1 d .
H16A H 0.9220 0.5426 0.2788 0.075 Uiso 1 1 calc R
H16B H 0.9631 0.4037 0.2631 0.075 Uiso 1 1 calc R
H16C H 0.9228 0.5048 0.3834 0.075 Uiso 1 1 calc R
C17 C 0.08826(19) 0.1363(2) 0.1223(2) 0.0615(5) Uani 1 1 d .
H17A H 0.0187 0.1307 0.1635 0.092 Uiso 1 1 calc R
H17B H 0.0950 0.0540 0.0561 0.092 Uiso 1 1 calc R
H17C H 0.0774 0.2048 0.0972 0.092 Uiso 1 1 calc R
C18 C 0.2633(2) 0.3345(2) 0.36457(19) 0.0636(6) Uani 1 1 d .
H18A H 0.1967 0.3421 0.4131 0.095 Uiso 1 1 calc R
H18B H 0.2666 0.4090 0.3466 0.095 Uiso 1 1 calc R
H18C H 0.3396 0.3313 0.4042 0.095 Uiso 1 1 calc R
C19 C 0.42978(19) 0.2026(2) 0.7972(2) 0.0697(6) Uani 1 1 d .
H19A H 0.4574 0.2809 0.7911 0.105 Uiso 1 1 calc R
H19B H 0.4758 0.1301 0.7485 0.105 Uiso 1 1 calc R
H19C H 0.4422 0.2149 0.8760 0.105 Uiso 1 1 calc R
C20 C 0.29664(17) 0.17476(16) 0.75995(18) 0.0468(4) Uani 1 1 d .
C21 C 0.21531(18) 0.15492(17) 0.83045(17) 0.0476(4) Uani 1 1 d .
H21A H 0.2426 0.1647 0.9038 0.057 Uiso 1 1 calc R
C22 C 0.09414(18) 0.12085(19) 0.7927(2) 0.0555(5) Uani 1 1 d .
H22A H 0.0398 0.1051 0.8398 0.067 Uiso 1 1 calc R
C23 C 0.0530(2) 0.1099(2) 0.6878(2) 0.0637(6) Uani 1 1 d .
H23A H -0.0293 0.0863 0.6627 0.076 Uiso 1 1 calc R
C24 C 0.1306(2) 0.1331(2) 0.6194(2) 0.0663(6) Uani 1 1 d .
H24A H 0.1013 0.1277 0.5479 0.080 Uiso 1 1 calc R
C25 C 0.2516(2) 0.1643(2) 0.65423(19) 0.0582(5) Uani 1 1 d .
H25A H 0.3047 0.1789 0.6057 0.070 Uiso 1 1 calc R

loop_
_atom_site_aniso_label
_atom_site_aniso_U_11
_atom_site_aniso_U_22
_atom_site_aniso_U_33
_atom_site_aniso_U_23
_atom_site_aniso_U_13
_atom_site_aniso_U_12
Ga1 0.03513(9) 0.02516(9) 0.02525(8) 0.00894(7) 0.00064(6) -0.00242(6)
Ga2 0.03963(11) 0.03254(10) 0.03913(11) 0.00725(8) -0.00368(8) -0.00074(8)
Cl1 0.0499(2) 0.0450(2) 0.0446(2) 0.01556(19) 0.00105(19) -0.00580(19)
Cl2 0.0668(3) 0.0493(3) 0.0655(3) 0.0303(2) 0.0093(2) 0.0055(2)
N1 0.0347(7) 0.0267(6) 0.0270(6) 0.0125(5) 0.0026(5) 0.0029(5)
N2 0.0294(6) 0.0273(6) 0.0240(6) 0.0103(5) 0.0022(5) 0.0008(5)
C1 0.0412(8) 0.0286(7) 0.0280(7) 0.0141(6) 0.0028(6) 0.0029(6)
C2 0.0392(9) 0.0542(10) 0.0343(8) 0.0229(8) -0.0015(7) -0.0026(8)
C3 0.0547(11) 0.0698(13) 0.0369(9) 0.0301(9) -0.0079(8) -0.0028(9)
C4 0.0667(12) 0.0607(12) 0.0312(9) 0.0224(9) 0.0077(8) 0.0020(10)
C5 0.0488(10) 0.0708(13) 0.0440(10) 0.0324(10) 0.0084(8) -0.0050(9)
C6 0.0391(9) 0.0651(12) 0.0412(9) 0.0298(9) 0.0026(7) -0.0025(8)
C7 0.0300(7) 0.0292(7) 0.0238(6) 0.0124(6) -0.0003(5) -0.0012(6)
C8 0.0313(7) 0.0344(8) 0.0344(8) 0.0174(7) 0.0041(6) 0.0053(6)
C9 0.0389(8) 0.0401(9) 0.0408(9) 0.0238(7) 0.0012(7) 0.0046(7)
C10 0.0440(9) 0.0454(9) 0.0428(9) 0.0281(8) 0.0051(7) -0.0025(7)
C11 0.0359(8) 0.0493(10) 0.0353(8) 0.0215(7) 0.0099(6) 0.0036(7)
C12 0.0301(7) 0.0411(8) 0.0332(8) 0.0187(7) 0.0055(6) 0.0061(6)
C13 0.0455(9) 0.0282(7) 0.0258(7) 0.0090(6) -0.0002(6) -0.0002(6)
C14 0.0496(9) 0.0250(7) 0.0316(8) 0.0121(6) 0.0026(7) 0.0001(6)
C15 0.0512(10) 0.0356(9) 0.0410(9) 0.0130(7) 0.0092(8) 0.0089(7)
C16 0.0465(10) 0.0562(11) 0.0428(10) 0.0194(9) -0.0058(8) -0.0173(9)
C17 0.0470(11) 0.0613(13) 0.0685(14) 0.0231(11) -0.0169(10) -0.0086(9)
C18 0.0641(13) 0.0485(12) 0.0530(12) -0.0020(10) -0.0014(10) 0.0047(10)
C19 0.0484(12) 0.0533(13) 0.0968(18) 0.0226(13) -0.0010(12) -0.0006(10)
C20 0.0419(9) 0.0279(8) 0.0636(12) 0.0127(8) 0.0031(8) 0.0026(7)
C21 0.0563(11) 0.0339(9) 0.0489(10) 0.0130(8) 0.0083(8) 0.0128(8)
C22 0.0489(11) 0.0462(11) 0.0711(14) 0.0221(10) 0.0231(10) 0.0131(9)
C23 0.0471(11) 0.0536(12) 0.0817(16) 0.0211(12) -0.0014(11) 0.0067(9)
C24 0.0740(16) 0.0615(14) 0.0626(14) 0.0266(11) -0.0045(12) 0.0065(11)
C25 0.0718(14) 0.0477(11) 0.0588(12) 0.0254(10) 0.0132(11) 0.0020(10)

loop_
_atom_type_symbol
_atom_type_description
_atom_type_scat_dispersion_real
_atom_type_scat_dispersion_imag
_atom_type_scat_source
C C 0.0033 0.0016 'International Tables Vol C Tables 4.2.6.8 and 6.1.1.4'
H H 0.0000 0.0000 'International Tables Vol C Tables 4.2.6.8 and 6.1.1.4'
Cl Cl 0.1484 0.1585 'International Tables Vol C Tables 4.2.6.8 and 6.1.1.4'
Ga Ga 0.2307 1.6083 'International Tables Vol C Tables 4.2.6.8 and 6.1.1.4'
N N 0.0061 0.0033 'International Tables Vol C Tables 4.2.6.8 and 6.1.1.4'

loop_
_geom_angle_atom_site_label_1
_geom_angle_atom_site_label_2
_geom_angle_atom_site_label_3
_geom_angle
C16 Ga1 C15 128.47(8)
C16 Ga1 N2 111.13(7)
C15 Ga1 N2 107.34(6)
C16 Ga1 N1 112.92(7)
C15 Ga1 N1 106.38(6)
N2 Ga1 N1 79.92(5)
C18 Ga2 C17 122.86(10)
C18 Ga2 Cl2 109.22(8)
C17 Ga2 Cl2 107.91(7)
C18 Ga2 Cl1 108.67(7)
C17 Ga2 Cl1 104.97(8)
Cl2 Ga2 Cl1 100.97(2)
C14 N1 C1 119.68(12)
C14 N1 Ga1 112.34(10)
C1 N1 Ga1 127.52(9)
C13 N2 C7 119.29(12)
C13 N2 Ga1 112.62(10)
C7 N2 Ga1 128.08(9)
N1 C1 C2 110.41(12)
N1 C1 C6 109.21(12)
C2 C1 C6 110.84(14)
C1 C2 C3 110.07(14)
C4 C3 C2 111.47(15)
C5 C4 C3 111.35(15)
C4 C5 C6 111.07(15)
C1 C6 C5 110.15(15)
N2 C7 C8 110.61(11)
N2 C7 C12 108.60(11)
C8 C7 C12 110.93(12)
C7 C8 C9 109.87(12)
C10 C9 C8 111.01(13)
C9 C10 C11 111.33(13)
C12 C11 C10 111.85(13)
C11 C12 C7 109.88(12)
N2 C13 C14 117.00(13)
N1 C14 C13 117.50(13)
C25 C20 C21 118.06(18)
C25 C20 C19 121.7(2)
C21 C20 C19 120.2(2)
C22 C21 C20 120.02(19)
C23 C22 C21 120.4(2)
C24 C23 C22 120.2(2)
C23 C24 C25 120.2(2)
C24 C25 C20 121.0(2)

loop_
_geom_bond_atom_site_label_1
_geom_bond_atom_site_label_2
_geom_bond_distance
Ga1 C16 1.9436(17)
Ga1 C15 1.9492(17)
Ga1 N2 2.0501(12)
Ga1 N1 2.0519(12)
Ga2 C18 1.9514(19)
Ga2 C17 1.9615(19)
Ga2 Cl2 2.2714(5)
Ga2 Cl1 2.3032(5)
N1 C14 1.2685(19)
N1 C1 1.4759(18)
N2 C13 1.2712(19)
N2 C7 1.4731(17)
C1 C2 1.510(2)
C1 C6 1.516(2)
C2 C3 1.529(2)
C3 C4 1.515(3)
C4 C5 1.504(3)
C5 C6 1.526(2)
C7 C8 1.522(2)
C7 C12 1.524(2)
C8 C9 1.531(2)
C9 C10 1.520(2)
C10 C11 1.525(2)
C11 C12 1.521(2)
C13 C14 1.472(2)
C19 C20 1.501(3)
C20 C25 1.386(3)
C20 C21 1.389(3)
C21 C22 1.384(3)
C22 C23 1.361(3)
C23 C24 1.358(3)
C24 C25 1.372(3)

loop_
_geom_torsion_atom_site_label_1
_geom_torsion_atom_site_label_2
_geom_torsion_atom_site_label_3
_geom_torsion_atom_site_label_4
_geom_torsion
C16 Ga1 N1 C14 -115.66(12)
C15 Ga1 N1 C14 98.42(12)
N2 Ga1 N1 C14 -6.85(11)
C16 Ga1 N1 C1 72.25(14)
C15 Ga1 N1 C1 -73.67(13)
N2 Ga1 N1 C1 -178.94(13)
C16 Ga1 N2 C13 117.21(12)
C15 Ga1 N2 C13 -97.76(12)
N1 Ga1 N2 C13 6.40(11)
C16 Ga1 N2 C7 -63.85(13)
C15 Ga1 N2 C7 81.18(12)
N1 Ga1 N2 C7 -174.66(12)
C14 N1 C1 C2 150.40(15)
Ga1 N1 C1 C2 -38.03(17)
C14 N1 C1 C6 -87.48(18)
Ga1 N1 C1 C6 84.09(15)
N1 C1 C2 C3 178.78(14)
C6 C1 C2 C3 57.63(19)
C1 C2 C3 C4 -55.8(2)
C2 C3 C4 C5 55.0(2)
C3 C4 C5 C6 -55.4(2)
N1 C1 C6 C5 179.81(14)
C2 C1 C6 C5 -58.34(19)
C4 C5 C6 C1 56.9(2)
C13 N2 C7 C8 137.54(14)
Ga1 N2 C7 C8 -41.34(16)
C13 N2 C7 C12 -100.51(16)
Ga1 N2 C7 C12 80.62(14)
N2 C7 C8 C9 179.49(12)
C12 C7 C8 C9 58.91(16)
C7 C8 C9 C10 -56.91(17)
C8 C9 C10 C11 54.79(19)
C9 C10 C11 C12 -54.54(19)
C10 C11 C12 C7 55.73(18)
N2 C7 C12 C11 -179.96(12)
C8 C7 C12 C11 -58.20(17)
C7 N2 C13 C14 175.87(13)
Ga1 N2 C13 C14 -5.09(18)
C1 N1 C14 C13 179.11(14)
Ga1 N1 C14 C13 6.33(19)
N2 C13 C14 N1 -0.9(2)
C25 C20 C21 C22 2.5(3)
C19 C20 C21 C22 -175.75(17)
C20 C21 C22 C23 -1.8(3)
C21 C22 C23 C24 -0.3(3)
C22 C23 C24 C25 1.7(3)
C23 C24 C25 C20 -0.9(3)
C21 C20 C25 C24 -1.1(3)
C19 C20 C25 C24 177.04(19)
